data_7242510
loop_
_publ_author_name
'Yang, Jingxiang'
'Hu, Chunhua T.'
'Reiter, Ethan'
'Kahr, Bart'

_publ_section_title
;
 Ambient l-lactic acid crystal polymorphism
;
_journal_issue 14
_journal_name_full CrystEngComm
_journal_page_first 2644
_journal_page_last 2647
_journal_paper_doi 10.1039/D1CE00285F
_journal_volume 23
_journal_year 2021
_chemical_absolute_configuration rm
_chemical_formula_sum 'C3 H6 O3'
_chemical_formula_weight 90.08
_chemical_properties_physical Hygroscopic
_space_group_crystal_system orthorhombic
_space_group_IT_number 19
_space_group_name_Hall 'P 2ac 2ab'
_space_group_name_H-M_alt 'P 21 21 21'
_atom_sites_solution_hydrogens mixed
_audit_creation_method SHELXL-2018/3
_audit_update_record
;
2021-02-10 deposited with the CCDC.	2021-03-23 downloaded from the CCDC.
;
_cell_angle_alpha 90
_cell_angle_beta 90
_cell_angle_gamma 90
_cell_formula_units_Z 4
_cell_length_a 5.4954(4)
_cell_length_b 8.4298(5)
_cell_length_c 9.3517(6)
_cell_measurement_reflns_used 5150
_cell_measurement_temperature 100(2)
_cell_measurement_theta_max 28.24
_cell_measurement_theta_min 2.42
_cell_volume 433.22(5)
_computing_cell_refinement 'Bruker SAINT'
_computing_data_collection 'Bruker APEX2'
_computing_data_reduction 'Bruker SAINT'
_computing_structure_refinement 'SHELXL-2018/3 (Sheldrick, 2018)'
_computing_structure_solution 'SHELXT (Sheldrick 2015)'
_diffrn_ambient_temperature 100(2)
_diffrn_measured_fraction_theta_full 1.000
_diffrn_measured_fraction_theta_max 1.000
_diffrn_measurement_device_type 'Bruker APEX-II CCD'
_diffrn_measurement_method '\w scans'
_diffrn_radiation_monochromator graphite
_diffrn_radiation_source 'sealed tube'
_diffrn_radiation_type MoK\a
_diffrn_radiation_wavelength 0.71073
_diffrn_reflns_av_R_equivalents 0.0183
_diffrn_reflns_av_unetI/netI 0.0108
_diffrn_reflns_Laue_measured_fraction_full 1.000
_diffrn_reflns_Laue_measured_fraction_max 1.000
_diffrn_reflns_limit_h_max 7
_diffrn_reflns_limit_h_min -7
_diffrn_reflns_limit_k_max 11
_diffrn_reflns_limit_k_min -11
_diffrn_reflns_limit_l_max 12
_diffrn_reflns_limit_l_min -12
_diffrn_reflns_number 6736
_diffrn_reflns_point_group_measured_fraction_full 1.000
_diffrn_reflns_point_group_measured_fraction_max 1.000
_diffrn_reflns_theta_full 25.242
_diffrn_reflns_theta_max 28.251
_diffrn_reflns_theta_min 3.254
_exptl_absorpt_coefficient_mu 0.125
_exptl_absorpt_correction_T_max 0.7457
_exptl_absorpt_correction_T_min 0.7151
_exptl_absorpt_correction_type multi-scan
_exptl_absorpt_process_details
;
SADABS 2016/2: Krause, L., Herbst-Irmer, R., Sheldrick G.M. & Stalke D.,
J. Appl. Cryst. 48 (2015) 3-10
;
_exptl_crystal_colour colourless
_exptl_crystal_density_diffrn 1.381
_exptl_crystal_description block
_exptl_crystal_F_000 192
_exptl_crystal_size_max 0.540
_exptl_crystal_size_mid 0.410
_exptl_crystal_size_min 0.360
_refine_diff_density_max 0.287
_refine_diff_density_min -0.193
_refine_diff_density_rms 0.039
_refine_ls_abs_structure_details
;
 Flack x determined using 417 quotients [(I+)-(I-)]/[(I+)+(I-)]
 (Parsons, Flack and Wagner, Acta Cryst. B69 (2013) 249-259).
;
_refine_ls_abs_structure_Flack 0.1(3)
_refine_ls_extinction_method none
_refine_ls_goodness_of_fit_ref 1.059
_refine_ls_hydrogen_treatment mixed
_refine_ls_matrix_type full
_refine_ls_number_parameters 64
_refine_ls_number_reflns 1081
_refine_ls_number_restraints 2
_refine_ls_restrained_S_all 1.058
_refine_ls_R_factor_all 0.0254
_refine_ls_R_factor_gt 0.0253
_refine_ls_shift/su_max 0.000
_refine_ls_shift/su_mean 0.000
_refine_ls_structure_factor_coef Fsqd
_refine_ls_weighting_details 'w=1/[\s^2^(Fo^2^)+(0.0527P)^2^+0.0306P] where P=(Fo^2^+2Fc^2^)/3'
_refine_ls_weighting_scheme calc
_refine_ls_wR_factor_gt 0.0707
_refine_ls_wR_factor_ref 0.0708
_reflns_Friedel_coverage 0.645
_reflns_Friedel_fraction_full 1.000
_reflns_Friedel_fraction_max 1.000
_reflns_number_gt 1072
_reflns_number_total 1081
_reflns_threshold_expression 'I > 2\s(I)'
_cod_data_source_file d1ce00285f2.cif
_cod_data_source_block 20bek1h
_cod_depositor_comments 'Adding full bibliography for 7242509--7242511.cif.'
_cod_database_code 7242510
_shelx_shelxl_version_number 2018/3
_shelx_space_group_comment
;
The symmetry employed for this shelxl refinement is uniquely defined
by the following loop, which should always be used as a source of
symmetry information in preference to the above space-group names.
They are only intended as comments.
;
_shelx_estimated_absorpt_t_min 0.935
_shelx_estimated_absorpt_t_max 0.956

loop_
_space_group_symop_operation_xyz
'x, y, z'
'-x+1/2, -y, z+1/2'
'-x, y+1/2, -z+1/2'
'x+1/2, -y+1/2, -z'

loop_
_atom_site_label
_atom_site_type_symbol
_atom_site_fract_x
_atom_site_fract_y
_atom_site_fract_z
_atom_site_U_iso_or_equiv
_atom_site_adp_type
_atom_site_occupancy
_atom_site_site_symmetry_order
_atom_site_calc_flag
_atom_site_refinement_flags_posn
_atom_site_refinement_flags_adp
_atom_site_refinement_flags_occupancy
_atom_site_disorder_assembly
_atom_site_disorder_group
O1 O 0.12992(16) 0.40426(11) 0.68051(10) 0.0230(2) Uani 1 1 d . . . . .
O2 O 0.38363(15) 0.57229(10) 0.79004(9) 0.0192(2) Uani 1 1 d D . . . .
H2O H 0.263(3) 0.593(2) 0.840(2) 0.046(6) Uiso 1 1 d D . . . .
O3 O 0.44678(15) 0.33782(9) 0.47746(8) 0.0156(2) Uani 1 1 d D . . . .
H3O H 0.551(3) 0.2694(19) 0.453(2) 0.037(5) Uiso 1 1 d D . . . .
C1 C 0.3264(2) 0.46821(12) 0.68963(10) 0.0139(2) Uani 1 1 d . . . . .
C2 C 0.53823(19) 0.43638(13) 0.58910(11) 0.0138(2) Uani 1 1 d . . . . .
H2 H 0.666127 0.376323 0.642535 0.017 Uiso 1 1 calc R U . . .
C3 C 0.6509(2) 0.58831(13) 0.53079(13) 0.0209(2) Uani 1 1 d . . . . .
H3A H 0.784976 0.561560 0.466016 0.031 Uiso 1 1 calc R U . . .
H3B H 0.713137 0.652334 0.610263 0.031 Uiso 1 1 calc R U . . .
H3C H 0.527197 0.648770 0.478598 0.031 Uiso 1 1 calc R U . . .

loop_
_atom_site_aniso_label
_atom_site_aniso_U_11
_atom_site_aniso_U_22
_atom_site_aniso_U_33
_atom_site_aniso_U_23
_atom_site_aniso_U_13
_atom_site_aniso_U_12
O1 0.0164(4) 0.0286(5) 0.0240(4) -0.0111(3) 0.0028(3) -0.0052(3)
O2 0.0171(4) 0.0218(4) 0.0186(4) -0.0087(3) 0.0022(3) -0.0030(3)
O3 0.0168(4) 0.0153(4) 0.0146(4) -0.0041(3) -0.0023(3) 0.0041(3)
C1 0.0149(5) 0.0133(5) 0.0134(4) -0.0008(3) -0.0007(4) 0.0016(4)
C2 0.0132(4) 0.0142(4) 0.0139(5) -0.0016(3) -0.0008(4) 0.0011(4)
C3 0.0226(5) 0.0176(5) 0.0224(5) -0.0004(4) 0.0049(4) -0.0034(4)

loop_
_atom_type_symbol
_atom_type_description
_atom_type_scat_dispersion_real
_atom_type_scat_dispersion_imag
_atom_type_scat_source
C C 0.0033 0.0016 'International Tables Vol C Tables 4.2.6.8 and 6.1.1.4'
H H 0.0000 0.0000 'International Tables Vol C Tables 4.2.6.8 and 6.1.1.4'
O O 0.0106 0.0060 'International Tables Vol C Tables 4.2.6.8 and 6.1.1.4'

loop_
_geom_angle_atom_site_label_1
_geom_angle_atom_site_label_2
_geom_angle_atom_site_label_3
_geom_angle
_geom_angle_site_symmetry_1
_geom_angle_site_symmetry_3
_geom_angle_publ_flag
C1 O2 H2O 110.5(15) . . ?
C2 O3 H3O 110.9(14) . . ?
O1 C1 O2 123.91(10) . . ?
O1 C1 C2 124.14(9) . . ?
O2 C1 C2 111.95(10) . . ?
O3 C2 C1 106.60(9) . . ?
O3 C2 C3 111.78(9) . . ?
C1 C2 C3 112.60(9) . . ?
O3 C2 H2 108.6 . . ?
C1 C2 H2 108.6 . . ?
C3 C2 H2 108.6 . . ?
C2 C3 H3A 109.5 . . ?
C2 C3 H3B 109.5 . . ?
H3A C3 H3B 109.5 . . ?
C2 C3 H3C 109.5 . . ?
H3A C3 H3C 109.5 . . ?
H3B C3 H3C 109.5 . . ?

loop_
_geom_bond_atom_site_label_1
_geom_bond_atom_site_label_2
_geom_bond_distance
_geom_bond_site_symmetry_2
_geom_bond_publ_flag
O1 C1 1.2096(15) . ?
O2 C1 1.3231(13) . ?
O2 H2O 0.833(12) . ?
O3 C2 1.4258(12) . ?
O3 H3O 0.846(12) . ?
C1 C2 1.5203(14) . ?
C2 C3 1.5236(15) . ?
C2 H2 1.0000 . ?
C3 H3A 0.9800 . ?
C3 H3B 0.9800 . ?
C3 H3C 0.9800 . ?
